data_7226860
loop_
_publ_author_name
'Garcia-Ventura, Uzi'
'Flores-\'Alamo, Marcos'
'Garcia, Juventino J.'

_publ_section_title
;
 Carbon-Carbon vs. Carbon-Oxygen bond activation in 2- and 3-Furonitriles
 with Nickel.
;
_journal_name_full 'RSC Adv.'
_journal_paper_doi 10.1039/C6RA20244F
_journal_year 2016
_chemical_formula_moiety 'C19 H35 N Ni O P2'
_chemical_formula_sum 'C19 H35 N Ni O P2'
_chemical_formula_weight 414.13
_chemical_name_systematic
;
 ?
;
_space_group_IT_number 14
_symmetry_cell_setting monoclinic
_symmetry_Int_Tables_number 14
_symmetry_space_group_name_Hall '-P 2yn'
_symmetry_space_group_name_H-M 'P 1 21/n 1'
_atom_sites_solution_hydrogens geom
_audit_conform_dict_location ftp://ftp.iucr.org/pub/cif_core.dic
_audit_conform_dict_name cif_core.dic
_audit_conform_dict_version 2.4.3
_audit_creation_date 2016-07-26T17:13:31-00:00
_audit_creation_method 'WinGX routine CIF_UPDATE'
_audit_update_record
;
2016-08-01 deposited with the CCDC.
2016-10-20 downloaded from the CCDC.
;
_cell_angle_alpha 90
_cell_angle_beta 103.432(6)
_cell_angle_gamma 90
_cell_formula_units_Z 8
_cell_length_a 15.6451(9)
_cell_length_b 14.6989(13)
_cell_length_c 19.3297(15)
_cell_measurement_reflns_used 4186
_cell_measurement_temperature 130(2)
_cell_measurement_theta_max 28.91
_cell_measurement_theta_min 3.909
_cell_volume 4323.6(6)
_computing_cell_refinement
;
        CrysAlisPro, Agilent Technologies,
        Version 1.171.36.32 (release 02-08-2013 CrysAlis171 .NET)
        (compiled Aug  2 2013,16:46:58)
;
_computing_data_collection
;
        CrysAlisPro, Agilent Technologies,
        Version 1.171.36.32 (release 02-08-2013 CrysAlis171 .NET)
        (compiled Aug  2 2013,16:46:58)
;
_computing_data_reduction
;
        CrysAlisPro, Agilent Technologies,
        Version 1.171.36.32 (release 02-08-2013 CrysAlis171 .NET)
        (compiled Aug  2 2013,16:46:58)
;
_computing_molecular_graphics
;
          'Ortep-3 for Windows (Farrugia, 1997)'
      L. J. Farrugia, J. Appl. Crystallogr., 1997, 30, 565.
;
_computing_publication_material
;    
        'WinGX publication routines (Farrugia, 1999)'                 
    L. J. Farrugia, J. Appl. Crystallogr., 1999, 32, 837-838.
;
_computing_structure_refinement 'SHELXL-2014 (Sheldrick, 2008)'
_computing_structure_solution
;
      'SHELXS-2014 (Sheldrick, 2008)'
      G. M. Sheldrick, Acta Crystallogr., Sect. A: 
      Found. Crystallogr., 2008, 64, 112-122.
;
_diffrn_ambient_temperature 130(2)
_diffrn_detector_area_resol_mean 10.4685
_diffrn_measured_fraction_theta_full 0.997
_diffrn_measured_fraction_theta_max 0.827
_diffrn_measurement_device_type 'Xcalibur, Atlas, Gemini'
_diffrn_measurement_method '\w scans'
_diffrn_orient_matrix_UB_11 -0.0011215
_diffrn_orient_matrix_UB_12 0.0425393
_diffrn_orient_matrix_UB_13 0.0171515
_diffrn_orient_matrix_UB_21 -0.010139
_diffrn_orient_matrix_UB_22 -0.0226214
_diffrn_orient_matrix_UB_23 0.0295197
_diffrn_orient_matrix_UB_31 0.0454015
_diffrn_orient_matrix_UB_32 -0.0039308
_diffrn_orient_matrix_UB_33 0.0161052
_diffrn_radiation_monochromator graphite
_diffrn_radiation_type MoK\a
_diffrn_radiation_wavelength 0.71073
_diffrn_reflns_av_R_equivalents 0.0401
_diffrn_reflns_av_unetI/netI 0.0605
_diffrn_reflns_Laue_measured_fraction_full 0.997
_diffrn_reflns_Laue_measured_fraction_max 0.827
_diffrn_reflns_limit_h_max 17
_diffrn_reflns_limit_h_min -19
_diffrn_reflns_limit_k_max 19
_diffrn_reflns_limit_k_min -14
_diffrn_reflns_limit_l_max 26
_diffrn_reflns_limit_l_min -17
_diffrn_reflns_number 18841
_diffrn_reflns_point_group_measured_fraction_full 0.997
_diffrn_reflns_point_group_measured_fraction_max 0.827
_diffrn_reflns_theta_full 25.242
_diffrn_reflns_theta_max 29.434
_diffrn_reflns_theta_min 3.519
_exptl_absorpt_coefficient_mu 1.051
_exptl_absorpt_correction_T_max 0.905
_exptl_absorpt_correction_T_min 0.679
_exptl_absorpt_correction_type analytical
_exptl_absorpt_process_details
;
        CrysAlisPro, Agilent Technologies,
        Version 1.171.36.32 (release 02-08-2013 CrysAlis171 .NET)
        (compiled Aug  2 2013,16:46:58)
Analytical numeric absorption correction using a multifaceted crystal
                        model based on expressions derived by R.C. Clark & J.S.
        (Clark, R. C. & Reid, J. S. (1995). Acta Cryst. A51, 887-897)
;
_exptl_crystal_colour brown
_exptl_crystal_density_diffrn 1.272
_exptl_crystal_description block
_exptl_crystal_F_000 1776
_exptl_crystal_size_max 0.45
_exptl_crystal_size_mid 0.28
_exptl_crystal_size_min 0.1
_refine_diff_density_max 1.053
_refine_diff_density_min -0.788
_refine_diff_density_rms 0.114
_refine_ls_extinction_method none
_refine_ls_goodness_of_fit_ref 1.089
_refine_ls_hydrogen_treatment constr
_refine_ls_matrix_type full
_refine_ls_number_parameters 449
_refine_ls_number_reflns 9914
_refine_ls_number_restraints 0
_refine_ls_restrained_S_all 1.089
_refine_ls_R_factor_all 0.1064
_refine_ls_R_factor_gt 0.0591
_refine_ls_shift/su_max 0
_refine_ls_shift/su_mean 0
_refine_ls_structure_factor_coef Fsqd
_refine_ls_weighting_details 'w=1/[\s^2^(Fo^2^)+(0.0620P)^2^+11.3830P] where P=(Fo^2^+2Fc^2^)/3'
_refine_ls_weighting_scheme calc
_refine_ls_wR_factor_gt 0.1437
_refine_ls_wR_factor_ref 0.1738
_reflns_Friedel_coverage 0
_reflns_number_gt 6630
_reflns_number_total 9914
_reflns_threshold_expression 'I > 2\s(I)'
_cod_data_source_file c6ra20244f2.cif
_cod_data_source_block 11-iluz9c
_cod_original_sg_symbol_H-M 'P 21/n'
_cod_database_code 7226860
_shelx_estimated_absorpt_t_min 0.649
_shelx_estimated_absorpt_t_max 0.902

loop_
_symmetry_equiv_pos_as_xyz
'x, y, z'
'-x+1/2, y+1/2, -z+1/2'
'-x, -y, -z'
'x-1/2, -y-1/2, z-1/2'

loop_
_atom_site_label
_atom_site_type_symbol
_atom_site_fract_x
_atom_site_fract_y
_atom_site_fract_z
_atom_site_U_iso_or_equiv
_atom_site_adp_type
_atom_site_occupancy
_atom_site_site_symmetry_order
_atom_site_calc_flag
_atom_site_refinement_flags_posn
_atom_site_refinement_flags_adp
C1 C 0.8825(3) 0.4758(3) 0.3182(2) 0.0273(9) Uani 1 1 d . .
H1A H 0.8449 0.525 0.3298 0.033 Uiso 1 1 calc R U
H1B H 0.9441 0.4894 0.3426 0.033 Uiso 1 1 calc R U
C2 C 0.8742(3) 0.4734(3) 0.2375(2) 0.0241(9) Uani 1 1 d . .
H2A H 0.9297 0.4502 0.2278 0.029 Uiso 1 1 calc R U
H2B H 0.865 0.5361 0.2184 0.029 Uiso 1 1 calc R U
C3 C 0.6915(3) 0.4818(3) 0.1573(2) 0.0273(10) Uani 1 1 d . .
H3 H 0.7167 0.533 0.1343 0.033 Uiso 1 1 calc R U
C4 C 0.6581(3) 0.5220(4) 0.2189(3) 0.0424(13) Uani 1 1 d . .
H4A H 0.6387 0.4728 0.2458 0.064 Uiso 1 1 calc R U
H4B H 0.6086 0.5628 0.2001 0.064 Uiso 1 1 calc R U
H4C H 0.7055 0.5562 0.2502 0.064 Uiso 1 1 calc R U
C5 C 0.6154(3) 0.4417(4) 0.1011(3) 0.0376(12) Uani 1 1 d . .
H5A H 0.5731 0.4898 0.0822 0.056 Uiso 1 1 calc R U
H5B H 0.5863 0.3941 0.1228 0.056 Uiso 1 1 calc R U
H5C H 0.6381 0.4154 0.0623 0.056 Uiso 1 1 calc R U
C6 C 0.8175(3) 0.3640(3) 0.1112(2) 0.0253(9) Uani 1 1 d . .
H6 H 0.7647 0.3392 0.077 0.03 Uiso 1 1 calc R U
C7 C 0.8846(3) 0.2872(3) 0.1289(3) 0.0343(11) Uani 1 1 d . .
H7A H 0.9382 0.3099 0.1611 0.051 Uiso 1 1 calc R U
H7B H 0.8986 0.2651 0.085 0.051 Uiso 1 1 calc R U
H7C H 0.8601 0.2374 0.1518 0.051 Uiso 1 1 calc R U
C8 C 0.8526(3) 0.4428(4) 0.0740(2) 0.0359(11) Uani 1 1 d . .
H8A H 0.8634 0.4215 0.0287 0.054 Uiso 1 1 calc R U
H8B H 0.9077 0.4653 0.1044 0.054 Uiso 1 1 calc R U
H8C H 0.8093 0.4921 0.065 0.054 Uiso 1 1 calc R U
C9 C 0.8108(3) 0.3954(3) 0.4313(2) 0.0291(10) Uani 1 1 d . .
H9 H 0.8017 0.3369 0.455 0.035 Uiso 1 1 calc R U
C10 C 0.7209(3) 0.4430(4) 0.4099(3) 0.0412(12) Uani 1 1 d . .
H10A H 0.7278 0.5022 0.3886 0.062 Uiso 1 1 calc R U
H10B H 0.6973 0.4517 0.4522 0.062 Uiso 1 1 calc R U
H10C H 0.6803 0.4053 0.3753 0.062 Uiso 1 1 calc R U
C11 C 0.8778(3) 0.4512(4) 0.4851(2) 0.0380(12) Uani 1 1 d . .
H11A H 0.8563 0.46 0.5283 0.057 Uiso 1 1 calc R U
H11B H 0.886 0.5105 0.4644 0.057 Uiso 1 1 calc R U
H11C H 0.934 0.4187 0.4969 0.057 Uiso 1 1 calc R U
C12 C 0.9540(3) 0.3041(3) 0.3852(2) 0.0257(9) Uani 1 1 d . .
H12 H 0.9968 0.3477 0.4143 0.031 Uiso 1 1 calc R U
C13 C 0.9922(3) 0.2721(4) 0.3238(2) 0.0337(11) Uani 1 1 d . .
H13A H 0.9506 0.2308 0.2933 0.051 Uiso 1 1 calc R U
H13B H 1.0477 0.24 0.3426 0.051 Uiso 1 1 calc R U
H13C H 1.003 0.3247 0.2959 0.051 Uiso 1 1 calc R U
C14 C 0.9428(3) 0.2242(3) 0.4332(2) 0.0336(11) Uani 1 1 d . .
H14A H 0.9986 0.1913 0.4478 0.05 Uiso 1 1 calc R U
H14B H 0.8974 0.1829 0.407 0.05 Uiso 1 1 calc R U
H14C H 0.9252 0.2472 0.4754 0.05 Uiso 1 1 calc R U
C15 C 0.6639(3) 0.2417(3) 0.1910(2) 0.0263(9) Uani 1 1 d . .
C16 C 0.5735(3) 0.2323(3) 0.1964(3) 0.0319(10) Uani 1 1 d . .
H16 H 0.5509 0.2503 0.2359 0.038 Uiso 1 1 calc R U
C17 C 0.5272(3) 0.1941(4) 0.1364(3) 0.0364(11) Uani 1 1 d . .
H17 H 0.466 0.1815 0.1268 0.044 Uiso 1 1 calc R U
C18 C 0.6628(3) 0.2063(3) 0.1271(2) 0.0315(10) Uani 1 1 d . .
H18 H 0.7134 0.2023 0.1081 0.038 Uiso 1 1 calc R U
C19 C 0.7226(3) 0.2209(3) 0.3326(2) 0.0275(10) Uani 1 1 d . .
N1 N 0.7007(3) 0.1776(3) 0.3756(2) 0.0372(10) Uani 1 1 d . .
Ni1 Ni 0.75365(3) 0.29900(4) 0.26522(3) 0.02222(15) Uani 1 1 d . .
P2 P 0.84949(7) 0.36626(8) 0.35079(5) 0.0226(2) Uani 1 1 d . .
P1 P 0.78181(7) 0.40043(8) 0.19136(5) 0.0212(2) Uani 1 1 d . .
O1 O 0.5799(2) 0.1756(2) 0.09103(17) 0.0367(8) Uani 1 1 d . .
C20 C 0.6331(3) 0.6402(3) 0.7748(2) 0.0256(9) Uani 1 1 d . .
H20A H 0.5773 0.6143 0.7819 0.031 Uiso 1 1 calc R U
H20B H 0.6394 0.7022 0.7953 0.031 Uiso 1 1 calc R U
C21 C 0.6295(3) 0.6457(3) 0.6938(2) 0.0308(10) Uani 1 1 d . .
H21A H 0.6674 0.6961 0.6847 0.037 Uiso 1 1 calc R U
H21B H 0.5685 0.6585 0.6673 0.037 Uiso 1 1 calc R U
C22 C 0.7128(3) 0.5694(3) 0.5855(2) 0.0293(10) Uani 1 1 d . .
H22 H 0.7282 0.5109 0.5649 0.035 Uiso 1 1 calc R U
C23 C 0.7986(3) 0.6227(4) 0.6093(3) 0.0381(12) Uani 1 1 d . .
H23A H 0.7862 0.6824 0.6274 0.057 Uiso 1 1 calc R U
H23B H 0.8256 0.6307 0.5688 0.057 Uiso 1 1 calc R U
H23C H 0.8389 0.589 0.6471 0.057 Uiso 1 1 calc R U
C24 C 0.6482(4) 0.6186(4) 0.5258(3) 0.0411(12) Uani 1 1 d . .
H24A H 0.6762 0.63 0.4862 0.062 Uiso 1 1 calc R U
H24B H 0.6311 0.6766 0.5435 0.062 Uiso 1 1 calc R U
H24C H 0.5959 0.5807 0.5092 0.062 Uiso 1 1 calc R U
C25 C 0.5645(3) 0.4759(3) 0.6218(2) 0.0321(10) Uani 1 1 d . .
H25 H 0.5247 0.518 0.5885 0.039 Uiso 1 1 calc R U
C26 C 0.5835(3) 0.3933(4) 0.5785(3) 0.0380(12) Uani 1 1 d . .
H26A H 0.5305 0.3558 0.5647 0.057 Uiso 1 1 calc R U
H26B H 0.6312 0.3571 0.6075 0.057 Uiso 1 1 calc R U
H26C H 0.6008 0.4146 0.5357 0.057 Uiso 1 1 calc R U
C27 C 0.5175(3) 0.4466(4) 0.6786(3) 0.0466(14) Uani 1 1 d . .
H27A H 0.5561 0.4069 0.713 0.07 Uiso 1 1 calc R U
H27B H 0.4637 0.4136 0.6564 0.07 Uiso 1 1 calc R U
H27C H 0.5024 0.5005 0.7031 0.07 Uiso 1 1 calc R U
C28 C 0.8141(3) 0.6513(3) 0.8582(2) 0.0280(10) Uani 1 1 d . .
H28 H 0.7864 0.7041 0.8773 0.034 Uiso 1 1 calc R U
C29 C 0.8538(3) 0.6875(4) 0.7980(3) 0.0415(13) Uani 1 1 d . .
H29A H 0.8784 0.6368 0.776 0.062 Uiso 1 1 calc R U
H29B H 0.9005 0.7313 0.8174 0.062 Uiso 1 1 calc R U
H29C H 0.8079 0.7176 0.7622 0.062 Uiso 1 1 calc R U
C30 C 0.8855(3) 0.6128(4) 0.9198(3) 0.0386(12) Uani 1 1 d . .
H30A H 0.9298 0.6598 0.9371 0.058 Uiso 1 1 calc R U
H30B H 0.9135 0.5603 0.9029 0.058 Uiso 1 1 calc R U
H30C H 0.8587 0.5939 0.9585 0.058 Uiso 1 1 calc R U
C31 C 0.6899(3) 0.5276(3) 0.9002(2) 0.0268(9) Uani 1 1 d . .
H31 H 0.7425 0.5 0.933 0.032 Uiso 1 1 calc R U
C32 C 0.6569(3) 0.6038(4) 0.9415(2) 0.0370(11) Uani 1 1 d . .
H32A H 0.6403 0.5781 0.9833 0.056 Uiso 1 1 calc R U
H32B H 0.6057 0.6332 0.9108 0.056 Uiso 1 1 calc R U
H32C H 0.7037 0.6489 0.9568 0.056 Uiso 1 1 calc R U
C33 C 0.6216(3) 0.4516(3) 0.8793(3) 0.0358(11) Uani 1 1 d . .
H33A H 0.5674 0.4769 0.8496 0.054 Uiso 1 1 calc R U
H33B H 0.6091 0.4249 0.9223 0.054 Uiso 1 1 calc R U
H33C H 0.6446 0.4046 0.8526 0.054 Uiso 1 1 calc R U
C34 C 0.8454(3) 0.4095(3) 0.8226(2) 0.0259(9) Uani 1 1 d . .
C35 C 0.9366(3) 0.3994(3) 0.8198(3) 0.0334(11) Uani 1 1 d . .
H35 H 0.9623 0.4208 0.783 0.04 Uiso 1 1 calc R U
C36 C 0.9786(3) 0.3546(4) 0.8786(3) 0.0383(12) Uani 1 1 d . .
H36 H 1.0395 0.3406 0.89 0.046 Uiso 1 1 calc R U
C37 C 0.8410(3) 0.3672(3) 0.8826(2) 0.0313(10) Uani 1 1 d . .
H37 H 0.7883 0.3617 0.8986 0.038 Uiso 1 1 calc R U
C38 C 0.7923(3) 0.3937(3) 0.6809(2) 0.0283(10) Uani 1 1 d . .
N2 N 0.8134(3) 0.3498(3) 0.6373(2) 0.0356(9) Uani 1 1 d . .
Ni2 Ni 0.75860(3) 0.46980(4) 0.74811(3) 0.02247(15) Uani 1 1 d . .
P3 P 0.66671(7) 0.53870(8) 0.66197(6) 0.0242(2) Uani 1 1 d . .
P4 P 0.72586(7) 0.56882(8) 0.82182(5) 0.0216(2) Uani 1 1 d . .
O2 O 0.9216(2) 0.3319(2) 0.91954(17) 0.0390(8) Uani 1 1 d . .

loop_
_atom_site_aniso_label
_atom_site_aniso_U_11
_atom_site_aniso_U_22
_atom_site_aniso_U_33
_atom_site_aniso_U_23
_atom_site_aniso_U_13
_atom_site_aniso_U_12
C1 0.028(2) 0.024(2) 0.028(2) -0.0044(19) 0.0040(17) -0.0021(19)
C2 0.022(2) 0.021(2) 0.029(2) 0.0016(18) 0.0054(16) -0.0051(17)
C3 0.024(2) 0.031(3) 0.028(2) 0.0064(19) 0.0092(17) 0.0057(19)
C4 0.039(3) 0.048(3) 0.042(3) 0.006(3) 0.016(2) 0.022(3)
C5 0.025(2) 0.040(3) 0.044(3) 0.012(2) 0.001(2) 0.004(2)
C6 0.021(2) 0.030(2) 0.025(2) -0.0057(19) 0.0058(16) -0.0025(18)
C7 0.029(2) 0.040(3) 0.035(2) -0.012(2) 0.0098(19) 0.005(2)
C8 0.036(3) 0.049(3) 0.025(2) -0.001(2) 0.0117(19) 0.000(2)
C9 0.031(2) 0.033(3) 0.025(2) -0.002(2) 0.0116(17) 0.001(2)
C10 0.038(3) 0.054(3) 0.035(3) -0.005(2) 0.016(2) 0.008(3)
C11 0.047(3) 0.040(3) 0.028(2) -0.004(2) 0.010(2) 0.000(2)
C12 0.023(2) 0.027(2) 0.026(2) 0.0025(19) 0.0049(16) 0.0003(18)
C13 0.026(2) 0.040(3) 0.037(3) 0.008(2) 0.0105(19) 0.007(2)
C14 0.035(2) 0.033(3) 0.033(2) 0.004(2) 0.0075(19) 0.008(2)
C15 0.021(2) 0.025(2) 0.030(2) 0.0003(19) 0.0016(16) -0.0050(18)
C16 0.028(2) 0.030(3) 0.036(2) 0.003(2) 0.0042(19) -0.003(2)
C17 0.025(2) 0.038(3) 0.044(3) 0.006(2) 0.003(2) -0.003(2)
C18 0.026(2) 0.035(3) 0.032(2) 0.001(2) 0.0040(18) -0.003(2)
C19 0.0181(19) 0.035(3) 0.028(2) -0.009(2) 0.0034(16) -0.0053(19)
N1 0.037(2) 0.039(2) 0.036(2) 0.0063(19) 0.0094(18) -0.005(2)
Ni1 0.0199(3) 0.0235(3) 0.0237(3) 0.0003(2) 0.0059(2) 0.0002(2)
P2 0.0228(5) 0.0250(6) 0.0209(5) -0.0012(5) 0.0069(4) 0.0004(5)
P1 0.0185(5) 0.0242(6) 0.0214(5) 0.0000(4) 0.0055(4) 0.0016(4)
O1 0.0365(18) 0.0337(19) 0.0343(18) -0.0009(15) -0.0031(14) -0.0077(15)
C20 0.0192(19) 0.025(2) 0.031(2) -0.0014(19) 0.0029(16) 0.0048(18)
C21 0.028(2) 0.035(3) 0.029(2) 0.003(2) 0.0045(17) 0.004(2)
C22 0.036(2) 0.027(2) 0.025(2) 0.0019(19) 0.0072(18) 0.008(2)
C23 0.042(3) 0.044(3) 0.032(2) -0.002(2) 0.017(2) -0.004(2)
C24 0.051(3) 0.041(3) 0.031(2) 0.008(2) 0.008(2) 0.010(3)
C25 0.024(2) 0.036(3) 0.032(2) -0.003(2) -0.0023(18) -0.002(2)
C26 0.034(3) 0.038(3) 0.039(3) -0.007(2) 0.002(2) -0.002(2)
C27 0.030(3) 0.061(4) 0.052(3) -0.020(3) 0.015(2) -0.022(3)
C28 0.022(2) 0.031(3) 0.030(2) -0.006(2) 0.0047(17) -0.0077(19)
C29 0.034(3) 0.053(3) 0.041(3) -0.005(3) 0.018(2) -0.020(2)
C30 0.032(2) 0.035(3) 0.041(3) -0.005(2) -0.005(2) -0.004(2)
C31 0.025(2) 0.032(2) 0.025(2) 0.0024(19) 0.0088(16) -0.0031(19)
C32 0.042(3) 0.043(3) 0.030(2) -0.002(2) 0.016(2) 0.000(2)
C33 0.037(3) 0.038(3) 0.036(3) 0.000(2) 0.015(2) -0.012(2)
C34 0.0194(19) 0.029(2) 0.028(2) -0.0045(19) 0.0029(16) 0.0022(18)
C35 0.025(2) 0.035(3) 0.039(3) 0.000(2) 0.0076(19) -0.001(2)
C36 0.029(2) 0.039(3) 0.042(3) -0.006(2) -0.002(2) 0.002(2)
C37 0.033(2) 0.031(3) 0.028(2) -0.003(2) 0.0052(18) 0.007(2)
C38 0.020(2) 0.038(3) 0.026(2) 0.006(2) 0.0020(16) 0.0024(19)
N2 0.039(2) 0.037(2) 0.034(2) -0.0012(19) 0.0135(17) 0.0049(19)
Ni2 0.0206(3) 0.0250(3) 0.0217(3) 0.0000(2) 0.00478(19) 0.0006(2)
P3 0.0226(5) 0.0278(6) 0.0218(5) 0.0002(5) 0.0045(4) 0.0014(5)
P4 0.0183(5) 0.0245(6) 0.0223(5) -0.0007(5) 0.0054(4) -0.0023(4)
O2 0.0408(19) 0.043(2) 0.0297(17) -0.0010(16) 0.0007(14) 0.0081(17)

loop_
_atom_type_symbol
_atom_type_description
_atom_type_scat_dispersion_real
_atom_type_scat_dispersion_imag
_atom_type_scat_source
C C 0.0033 0.0016 'International Tables Vol C Tables 4.2.6.8 and 6.1.1.4'
H H 0 0 'International Tables Vol C Tables 4.2.6.8 and 6.1.1.4'
N N 0.0061 0.0033 'International Tables Vol C Tables 4.2.6.8 and 6.1.1.4'
Ni Ni 0.3393 1.1124 'International Tables Vol C Tables 4.2.6.8 and 6.1.1.4'
P P 0.1023 0.0942 'International Tables Vol C Tables 4.2.6.8 and 6.1.1.4'
O O 0.0106 0.006 'International Tables Vol C Tables 4.2.6.8 and 6.1.1.4'

loop_
_exptl_crystal_face_index_h
_exptl_crystal_face_index_k
_exptl_crystal_face_index_l
_exptl_crystal_face_perp_dist
2 -1 -27 0.1486
22 -2 -3 0.2184
-22 2 3 0.2184
-1 -21 2 0.0509
1 21 -2 0.0509
2 -18 -13 0.0894
-4 19 12 0.1048
2 18 13 0.1127
-2 7 26 0.13
-2 -7 25 0.1154

loop_
_geom_angle_atom_site_label_1
_geom_angle_atom_site_label_2
_geom_angle_atom_site_label_3
_geom_angle
C2 C1 P2 111.3(3)
C2 C1 H1A 109.4
P2 C1 H1A 109.4
C2 C1 H1B 109.4
P2 C1 H1B 109.4
H1A C1 H1B 108
C1 C2 P1 112.0(3)
C1 C2 H2A 109.2
P1 C2 H2A 109.2
C1 C2 H2B 109.2
P1 C2 H2B 109.2
H2A C2 H2B 107.9
C4 C3 C5 110.6(4)
C4 C3 P1 110.1(3)
C5 C3 P1 114.0(3)
C4 C3 H3 107.3
C5 C3 H3 107.3
P1 C3 H3 107.3
C3 C4 H4A 109.5
C3 C4 H4B 109.5
H4A C4 H4B 109.5
C3 C4 H4C 109.5
H4A C4 H4C 109.5
H4B C4 H4C 109.5
C3 C5 H5A 109.5
C3 C5 H5B 109.5
H5A C5 H5B 109.5
C3 C5 H5C 109.5
H5A C5 H5C 109.5
H5B C5 H5C 109.5
C7 C6 C8 111.2(4)
C7 C6 P1 110.7(3)
C8 C6 P1 112.8(3)
C7 C6 H6 107.3
C8 C6 H6 107.3
P1 C6 H6 107.3
C6 C7 H7A 109.5
C6 C7 H7B 109.5
H7A C7 H7B 109.5
C6 C7 H7C 109.5
H7A C7 H7C 109.5
H7B C7 H7C 109.5
C6 C8 H8A 109.5
C6 C8 H8B 109.5
H8A C8 H8B 109.5
C6 C8 H8C 109.5
H8A C8 H8C 109.5
H8B C8 H8C 109.5
C11 C9 C10 112.2(4)
C11 C9 P2 112.9(3)
C10 C9 P2 109.8(3)
C11 C9 H9 107.2
C10 C9 H9 107.2
P2 C9 H9 107.2
C9 C10 H10A 109.5
C9 C10 H10B 109.5
H10A C10 H10B 109.5
C9 C10 H10C 109.5
H10A C10 H10C 109.5
H10B C10 H10C 109.5
C9 C11 H11A 109.5
C9 C11 H11B 109.5
H11A C11 H11B 109.5
C9 C11 H11C 109.5
H11A C11 H11C 109.5
H11B C11 H11C 109.5
C13 C12 C14 110.8(4)
C13 C12 P2 110.2(3)
C14 C12 P2 112.3(3)
C13 C12 H12 107.8
C14 C12 H12 107.8
P2 C12 H12 107.8
C12 C13 H13A 109.5
C12 C13 H13B 109.5
H13A C13 H13B 109.5
C12 C13 H13C 109.5
H13A C13 H13C 109.5
H13B C13 H13C 109.5
C12 C14 H14A 109.5
C12 C14 H14B 109.5
H14A C14 H14B 109.5
C12 C14 H14C 109.5
H14A C14 H14C 109.5
H14B C14 H14C 109.5
C18 C15 C16 103.1(4)
C18 C15 Ni1 134.5(3)
C16 C15 Ni1 122.3(3)
C17 C16 C15 108.5(4)
C17 C16 H16 125.8
C15 C16 H16 125.8
C16 C17 O1 110.7(4)
C16 C17 H17 124.6
O1 C17 H17 124.6
C15 C18 O1 113.5(4)
C15 C18 H18 123.2
O1 C18 H18 123.2
N1 C19 Ni1 175.5(4)
C19 Ni1 C15 89.32(18)
C19 Ni1 P1 174.00(14)
C15 Ni1 P1 91.95(13)
C19 Ni1 P2 89.68(13)
C15 Ni1 P2 177.25(14)
P1 Ni1 P2 88.79(4)
C9 P2 C1 104.9(2)
C9 P2 C12 104.3(2)
C1 P2 C12 105.0(2)
C9 P2 Ni1 116.07(15)
C1 P2 Ni1 109.41(14)
C12 P2 Ni1 116.07(15)
C6 P1 C3 104.11(19)
C6 P1 C2 102.59(19)
C3 P1 C2 104.0(2)
C6 P1 Ni1 119.92(15)
C3 P1 Ni1 114.94(15)
C2 P1 Ni1 109.52(14)
C17 O1 C18 104.2(4)
C21 C20 P4 111.3(3)
C21 C20 H20A 109.4
P4 C20 H20A 109.4
C21 C20 H20B 109.4
P4 C20 H20B 109.4
H20A C20 H20B 108
C20 C21 P3 110.7(3)
C20 C21 H21A 109.5
P3 C21 H21A 109.5
C20 C21 H21B 109.5
P3 C21 H21B 109.5
H21A C21 H21B 108.1
C24 C22 C23 111.4(4)
C24 C22 P3 114.1(3)
C23 C22 P3 111.3(3)
C24 C22 H22 106.5
C23 C22 H22 106.5
P3 C22 H22 106.5
C22 C23 H23A 109.5
C22 C23 H23B 109.5
H23A C23 H23B 109.5
C22 C23 H23C 109.5
H23A C23 H23C 109.5
H23B C23 H23C 109.5
C22 C24 H24A 109.5
C22 C24 H24B 109.5
H24A C24 H24B 109.5
C22 C24 H24C 109.5
H24A C24 H24C 109.5
H24B C24 H24C 109.5
C27 C25 C26 110.9(4)
C27 C25 P3 110.7(3)
C26 C25 P3 111.3(3)
C27 C25 H25 107.9
C26 C25 H25 107.9
P3 C25 H25 107.9
C25 C26 H26A 109.5
C25 C26 H26B 109.5
H26A C26 H26B 109.5
C25 C26 H26C 109.5
H26A C26 H26C 109.5
H26B C26 H26C 109.5
C25 C27 H27A 109.5
C25 C27 H27B 109.5
H27A C27 H27B 109.5
C25 C27 H27C 109.5
H27A C27 H27C 109.5
H27B C27 H27C 109.5
C29 C28 C30 111.4(4)
C29 C28 P4 109.7(3)
C30 C28 P4 113.3(3)
C29 C28 H28 107.4
C30 C28 H28 107.4
P4 C28 H28 107.4
C28 C29 H29A 109.5
C28 C29 H29B 109.5
H29A C29 H29B 109.5
C28 C29 H29C 109.5
H29A C29 H29C 109.5
H29B C29 H29C 109.5
C28 C30 H30A 109.5
C28 C30 H30B 109.5
H30A C30 H30B 109.5
C28 C30 H30C 109.5
H30A C30 H30C 109.5
H30B C30 H30C 109.5
C33 C31 C32 111.8(4)
C33 C31 P4 110.6(3)
C32 C31 P4 113.1(3)
C33 C31 H31 107
C32 C31 H31 107
P4 C31 H31 107
C31 C32 H32A 109.5
C31 C32 H32B 109.5
H32A C32 H32B 109.5
C31 C32 H32C 109.5
H32A C32 H32C 109.5
H32B C32 H32C 109.5
C31 C33 H33A 109.5
C31 C33 H33B 109.5
H33A C33 H33B 109.5
C31 C33 H33C 109.5
H33A C33 H33C 109.5
H33B C33 H33C 109.5
C37 C34 C35 103.6(4)
C37 C34 Ni2 133.4(3)
C35 C34 Ni2 122.9(3)
C36 C35 C34 108.1(4)
C36 C35 H35 125.9
C34 C35 H35 125.9
C35 C36 O2 110.7(4)
C35 C36 H36 124.7
O2 C36 H36 124.7
C34 C37 O2 113.3(4)
C34 C37 H37 123.3
O2 C37 H37 123.3
N2 C38 Ni2 176.9(4)
C38 Ni2 C34 88.85(18)
C38 Ni2 P4 174.41(15)
C34 Ni2 P4 92.90(13)
C38 Ni2 P3 89.42(13)
C34 Ni2 P3 177.08(14)
P4 Ni2 P3 88.60(5)
C21 P3 C22 105.8(2)
C21 P3 C25 104.9(2)
C22 P3 C25 104.2(2)
C21 P3 Ni2 110.31(15)
C22 P3 Ni2 114.49(15)
C25 P3 Ni2 116.12(16)
C31 P4 C20 103.7(2)
C31 P4 C28 104.3(2)
C20 P4 C28 104.3(2)
C31 P4 Ni2 118.82(16)
C20 P4 Ni2 109.56(14)
C28 P4 Ni2 114.73(15)
C36 O2 C37 104.2(4)

loop_
_geom_bond_atom_site_label_1
_geom_bond_atom_site_label_2
_geom_bond_distance
C1 C2 1.534(6)
C1 P2 1.846(5)
C1 H1A 0.99
C1 H1B 0.99
C2 P1 1.854(4)
C2 H2A 0.99
C2 H2B 0.99
C3 C4 1.526(6)
C3 C5 1.531(6)
C3 P1 1.852(4)
C3 H3 1
C4 H4A 0.98
C4 H4B 0.98
C4 H4C 0.98
C5 H5A 0.98
C5 H5B 0.98
C5 H5C 0.98
C6 C7 1.525(6)
C6 C8 1.532(6)
C6 P1 1.844(4)
C6 H6 1
C7 H7A 0.98
C7 H7B 0.98
C7 H7C 0.98
C8 H8A 0.98
C8 H8B 0.98
C8 H8C 0.98
C9 C11 1.532(6)
C9 C10 1.539(6)
C9 P2 1.846(4)
C9 H9 1
C10 H10A 0.98
C10 H10B 0.98
C10 H10C 0.98
C11 H11A 0.98
C11 H11B 0.98
C11 H11C 0.98
C12 C13 1.522(6)
C12 C14 1.533(6)
C12 P2 1.856(4)
C12 H12 1
C13 H13A 0.98
C13 H13B 0.98
C13 H13C 0.98
C14 H14A 0.98
C14 H14B 0.98
C14 H14C 0.98
C15 C18 1.335(6)
C15 C16 1.449(6)
C15 Ni1 1.951(4)
C16 C17 1.341(7)
C16 H16 0.95
C17 O1 1.363(6)
C17 H17 0.95
C18 O1 1.397(5)
C18 H18 0.95
C19 N1 1.160(6)
C19 Ni1 1.883(5)
Ni1 P1 2.1788(12)
Ni1 P2 2.1930(12)
C20 C21 1.558(6)
C20 P4 1.849(4)
C20 H20A 0.99
C20 H20B 0.99
C21 P3 1.831(5)
C21 H21A 0.99
C21 H21B 0.99
C22 C24 1.529(6)
C22 C23 1.530(7)
C22 P3 1.844(5)
C22 H22 1
C23 H23A 0.98
C23 H23B 0.98
C23 H23C 0.98
C24 H24A 0.98
C24 H24B 0.98
C24 H24C 0.98
C25 C27 1.519(7)
C25 C26 1.541(7)
C25 P3 1.854(4)
C25 H25 1
C26 H26A 0.98
C26 H26B 0.98
C26 H26C 0.98
C27 H27A 0.98
C27 H27B 0.98
C27 H27C 0.98
C28 C29 1.535(6)
C28 C30 1.538(6)
C28 P4 1.850(4)
C28 H28 1
C29 H29A 0.98
C29 H29B 0.98
C29 H29C 0.98
C30 H30A 0.98
C30 H30B 0.98
C30 H30C 0.98
C31 C33 1.533(6)
C31 C32 1.533(6)
C31 P4 1.837(4)
C31 H31 1
C32 H32A 0.98
C32 H32B 0.98
C32 H32C 0.98
C33 H33A 0.98
C33 H33B 0.98
C33 H33C 0.98
C34 C37 1.331(6)
C34 C35 1.446(6)
C34 Ni2 1.948(4)
C35 C36 1.345(7)
C35 H35 0.95
C36 O2 1.363(6)
C36 H36 0.95
C37 O2 1.397(5)
C37 H37 0.95
C38 N2 1.169(6)
C38 Ni2 1.880(5)
Ni2 P4 2.1793(12)
Ni2 P3 2.1801(12)

loop_
_geom_hbond_atom_site_label_D
_geom_hbond_atom_site_label_H
_geom_hbond_atom_site_label_A
_geom_hbond_distance_DH
_geom_hbond_distance_HA
_geom_hbond_distance_DA
_geom_hbond_angle_DHA
_geom_hbond_site_symmetry_A
C3 H3 N1 1 2.52 3.467(6) 158.6 2_655
C17 H17 N2 0.95 2.48 3.410(6) 164.5 4_565
C20 H20B N2 0.99 2.55 3.525(6) 168.1 2_656
C24 H24B O2 0.98 2.58 3.561(7) 175.5 2_656
C28 H28 N2 1 2.63 3.547(6) 152.9 2_656
C36 H36 N1 0.95 2.61 3.522(6) 159.8 4_666

loop_
_geom_torsion_atom_site_label_1
_geom_torsion_atom_site_label_2
_geom_torsion_atom_site_label_3
_geom_torsion_atom_site_label_4
_geom_torsion
P2 C1 C2 P1 32.9(4)
C18 C15 C16 C17 -0.7(5)
Ni1 C15 C16 C17 177.4(3)
C15 C16 C17 O1 0.8(6)
C16 C15 C18 O1 0.4(5)
Ni1 C15 C18 O1 -177.4(3)
C11 C9 P2 C1 -52.9(4)
C10 C9 P2 C1 73.1(4)
C11 C9 P2 C12 57.2(4)
C10 C9 P2 C12 -176.8(3)
C11 C9 P2 Ni1 -173.8(3)
C10 C9 P2 Ni1 -47.8(4)
C2 C1 P2 C9 -152.8(3)
C2 C1 P2 C12 97.6(3)
C2 C1 P2 Ni1 -27.6(3)
C13 C12 P2 C9 177.7(3)
C14 C12 P2 C9 53.6(4)
C13 C12 P2 C1 -72.2(4)
C14 C12 P2 C1 163.7(3)
C13 C12 P2 Ni1 48.7(4)
C14 C12 P2 Ni1 -75.4(3)
C7 C6 P1 C3 -172.9(3)
C8 C6 P1 C3 61.8(3)
C7 C6 P1 C2 78.9(3)
C8 C6 P1 C2 -46.4(3)
C7 C6 P1 Ni1 -42.6(3)
C8 C6 P1 Ni1 -168.0(3)
C4 C3 P1 C6 -177.0(3)
C5 C3 P1 C6 58.0(4)
C4 C3 P1 C2 -69.9(4)
C5 C3 P1 C2 165.1(3)
C4 C3 P1 Ni1 49.8(4)
C5 C3 P1 Ni1 -75.1(3)
C1 C2 P1 C6 -153.2(3)
C1 C2 P1 C3 98.5(3)
C1 C2 P1 Ni1 -24.8(3)
C16 C17 O1 C18 -0.6(5)
C15 C18 O1 C17 0.1(5)
P4 C20 C21 P3 33.7(4)
C37 C34 C35 C36 -1.5(5)
Ni2 C34 C35 C36 -179.6(3)
C34 C35 C36 O2 1.5(6)
C35 C34 C37 O2 0.9(5)
Ni2 C34 C37 O2 178.8(3)
C20 C21 P3 C22 -151.8(3)
C20 C21 P3 C25 98.3(3)
C20 C21 P3 Ni2 -27.5(3)
C24 C22 P3 C21 -57.6(4)
C23 C22 P3 C21 69.5(4)
C24 C22 P3 C25 52.7(4)
C23 C22 P3 C25 179.8(3)
C24 C22 P3 Ni2 -179.4(3)
C23 C22 P3 Ni2 -52.3(4)
C27 C25 P3 C21 -68.2(4)
C26 C25 P3 C21 168.0(3)
C27 C25 P3 C22 -179.2(4)
C26 C25 P3 C22 57.0(4)
C27 C25 P3 Ni2 53.9(4)
C26 C25 P3 Ni2 -69.9(4)
C33 C31 P4 C20 76.0(4)
C32 C31 P4 C20 -50.2(4)
C33 C31 P4 C28 -175.1(3)
C32 C31 P4 C28 58.7(4)
C33 C31 P4 Ni2 -45.8(4)
C32 C31 P4 Ni2 -172.0(3)
C21 C20 P4 C31 -154.2(3)
C21 C20 P4 C28 96.9(3)
C21 C20 P4 Ni2 -26.4(3)
C29 C28 P4 C31 176.9(3)
C30 C28 P4 C31 51.7(4)
C29 C28 P4 C20 -74.6(4)
C30 C28 P4 C20 160.1(3)
C29 C28 P4 Ni2 45.2(4)
C30 C28 P4 Ni2 -80.0(3)
C35 C36 O2 C37 -0.9(5)
C34 C37 O2 C36 -0.1(5)
